data_4085569
loop_
_publ_author_name
'Chen, Jiangxi'
'Lee, Ka-Ho'
'Wen, Tingbin'
'Gao, Feng'
'Sung, Herman H. Y.'
'Williams, Ian D.'
'Lin, Zhenyang'
'Jia, Guochen'

_publ_section_title
;
 Rearrangement of Metallabenzynes to Chlorocyclopentadienyl Complexes
;
_journal_issue 5
_journal_name_full Organometallics
_journal_page_first 890
_journal_paper_doi 10.1021/om501181u
_journal_volume 34
_journal_year 2015
_chemical_formula_moiety 'C48 H88 P2 Cl2 Si2 Os, 1.5 CH2 Cl2'
_chemical_formula_sum 'C49.5 H91 Cl5 Os P2 Si2'
_chemical_formula_weight 1171.79
_chemical_name_systematic
; 
 ? 
;
_space_group_IT_number 62
_symmetry_cell_setting orthorhombic
_symmetry_space_group_name_Hall '-P 2ac 2n'
_symmetry_space_group_name_H-M 'P n m a'
_atom_sites_solution_hydrogens geom
_atom_sites_solution_primary direct
_atom_sites_solution_secondary difmap
_audit_creation_method SHELXL-97
_cell_angle_alpha 90.00
_cell_angle_beta 90.00
_cell_angle_gamma 90.00
_cell_formula_units_Z 4
_cell_length_a 20.145(2)
_cell_length_b 18.337(2)
_cell_length_c 16.970(2)
_cell_measurement_reflns_used 7432
_cell_measurement_temperature 293(2)
_cell_measurement_theta_max 27.53
_cell_measurement_theta_min 1.57
_cell_volume 6268.7(12)
_computing_structure_refinement 'SHELXL-97 (Sheldrick, 1997)'
_computing_structure_solution 'SHELXS-97 (Sheldrick, 1990)'
_diffrn_ambient_temperature 293(2)
_diffrn_measured_fraction_theta_full 0.994
_diffrn_measured_fraction_theta_max 0.994
_diffrn_radiation_monochromator graphite
_diffrn_radiation_source 'fine-focus sealed tube'
_diffrn_radiation_type MoK\a
_diffrn_radiation_wavelength 0.71073
_diffrn_reflns_av_R_equivalents 0.0406
_diffrn_reflns_av_sigmaI/netI 0.0332
_diffrn_reflns_limit_h_max 24
_diffrn_reflns_limit_h_min -24
_diffrn_reflns_limit_k_max 15
_diffrn_reflns_limit_k_min -22
_diffrn_reflns_limit_l_max 20
_diffrn_reflns_limit_l_min -20
_diffrn_reflns_number 36930
_diffrn_reflns_theta_full 26.00
_diffrn_reflns_theta_max 26.00
_diffrn_reflns_theta_min 1.92
_exptl_absorpt_coefficient_mu 2.365
_exptl_absorpt_correction_T_max 1.0000
_exptl_absorpt_correction_T_min 0.8033
_exptl_absorpt_correction_type empirical
_exptl_absorpt_process_details SADABS
_exptl_crystal_colour blue
_exptl_crystal_density_diffrn 1.242
_exptl_crystal_density_method 'not measured'
_exptl_crystal_description block
_exptl_crystal_F_000 2428
_exptl_crystal_size_max 0.18
_exptl_crystal_size_mid 0.14
_exptl_crystal_size_min 0.10
_refine_diff_density_max 0.813
_refine_diff_density_min -0.444
_refine_diff_density_rms 0.094
_refine_ls_extinction_method none
_refine_ls_goodness_of_fit_ref 1.005
_refine_ls_hydrogen_treatment constr
_refine_ls_matrix_type full
_refine_ls_number_parameters 328
_refine_ls_number_reflns 6335
_refine_ls_number_restraints 9
_refine_ls_restrained_S_all 1.042
_refine_ls_R_factor_all 0.0447
_refine_ls_R_factor_gt 0.0298
_refine_ls_shift/su_max 0.001
_refine_ls_shift/su_mean 0.000
_refine_ls_structure_factor_coef Fsqd
_refine_ls_weighting_details 'calc w=1/[\s^2^(Fo^2^)+(0.0482P)^2^+0.0000P] where P=(Fo^2^+2Fc^2^)/3'
_refine_ls_weighting_scheme calc
_refine_ls_wR_factor_gt 0.0768
_refine_ls_wR_factor_ref 0.0809
_reflns_number_gt 4937
_reflns_number_total 6335
_reflns_threshold_expression >2sigma(I)
_cod_data_source_file om501181u_si_002.cif
_cod_data_source_block wtb47
_cod_depositor_comments
;
The following automatic conversions were performed:

'_symmetry_cell_setting' value 'Orthorhombic' changed to
'orthorhombic' according to
/usr/data/users/saulius/crontab/automatic-downloads/rss-feeds/ACS/lib/dictionaries/cif_core.dic
dictionary named 'cif_core.dic' version 2.4.2 from 2011-04-26.

'_exptl_absorpt_correction_type' value 'Empirical' changed to
'empirical' according to
/usr/data/users/saulius/crontab/automatic-downloads/rss-feeds/ACS/lib/dictionaries/cif_core.dic
dictionary named 'cif_core.dic' version 2.4.2 from 2011-04-26.

'_refine_ls_hydrogen_treatment' value 'Constr' changed to 'constr'
according to
/usr/data/users/saulius/crontab/automatic-downloads/rss-feeds/ACS/lib/dictionaries/cif_core.dic
dictionary named 'cif_core.dic' version 2.4.2 from 2011-04-26.

Automatic conversion script
Id: cif_fix_values 3086 2015-02-26 13:12:21Z robertas 

 Adding full bibliography for 4085569--4085570.cif.
;
_cod_original_cell_volume 6268.6(13)
_cod_original_sg_symbol_H-M Pnma
_cod_original_formula_sum 'C49.50 H91 Cl5 Os P2 Si2'
_cod_database_code 4085569

loop_
_symmetry_equiv_pos_as_xyz
'x, y, z'
'-x+1/2, -y, z+1/2'
'-x, y+1/2, -z'
'x+1/2, -y+1/2, -z+1/2'
'-x, -y, -z'
'x-1/2, y, -z-1/2'
'x, -y-1/2, z'
'-x-1/2, y-1/2, z-1/2'

loop_
_atom_site_label
_atom_site_type_symbol
_atom_site_fract_x
_atom_site_fract_y
_atom_site_fract_z
_atom_site_U_iso_or_equiv
_atom_site_adp_type
_atom_site_occupancy
_atom_site_symmetry_multiplicity
_atom_site_calc_flag
_atom_site_refinement_flags
_atom_site_disorder_group
Os1 Os 0.207214(9) 0.2500 0.132296(10) 0.02978(8) Uani 1 2 d S .
Cl1 Cl 0.23260(7) 0.2500 -0.01145(7) 0.0447(3) Uani 1 2 d S .
Cl2 Cl 0.32963(6) 0.2500 0.15161(8) 0.0394(3) Uani 1 2 d S .
P1 P 0.21219(4) 0.38476(5) 0.11596(5) 0.0341(2) Uani 1 1 d . .
C1 C 0.1213(2) 0.2500 0.1531(3) 0.0345(11) Uani 1 2 d S .
C2 C 0.0676(2) 0.2500 0.2038(3) 0.0350(11) Uani 1 2 d S .
C3 C 0.0876(2) 0.2500 0.2835(3) 0.0371(11) Uani 1 2 d S .
C4 C 0.1566(2) 0.2500 0.3072(3) 0.0349(11) Uani 1 2 d S .
C5 C 0.2066(2) 0.2500 0.2507(3) 0.0327(10) Uani 1 2 d S .
H5 H 0.2527 0.2500 0.2724 0.039 Uiso 1 2 d SR .
C6 C 0.0350(3) 0.2500 0.3470(3) 0.0606(17) Uani 1 2 d S .
H6A H -0.0085 0.2500 0.3240 0.091 Uiso 1 2 d SR .
H6B H 0.0404 0.2072 0.3791 0.091 Uiso 1 1 d R .
Si1 Si -0.02127(7) 0.2500 0.16833(9) 0.0419(4) Uani 1 2 d S .
Si2 Si 0.18389(8) 0.2500 0.41443(9) 0.0460(4) Uani 1 2 d S .
C7 C -0.0636(2) 0.3345(2) 0.2029(3) 0.0548(11) Uani 1 1 d . .
H7A H -0.1088 0.3345 0.1849 0.082 Uiso 1 1 calc R .
H7B H -0.0410 0.3764 0.1822 0.082 Uiso 1 1 calc R .
H7C H -0.0628 0.3362 0.2595 0.082 Uiso 1 1 calc R .
C8 C -0.0242(3) 0.2500 0.0584(4) 0.0683(19) Uani 1 2 d S .
H8A H -0.0694 0.2500 0.0408 0.102 Uiso 1 2 d SR .
H8B H -0.0021 0.2928 0.0389 0.102 Uiso 1 1 d R .
C9 C 0.1563(3) 0.3312(3) 0.4710(3) 0.0931(19) Uani 1 1 d . .
H9A H 0.1720 0.3276 0.5243 0.140 Uiso 1 1 calc R .
H9B H 0.1087 0.3335 0.4710 0.140 Uiso 1 1 calc R .
H9C H 0.1740 0.3745 0.4471 0.140 Uiso 1 1 calc R .
C10 C 0.2763(4) 0.2500 0.4185(4) 0.130(5) Uani 1 2 d S .
H10A H 0.2910 0.2500 0.4723 0.195 Uiso 1 2 d SR .
H10B H 0.2927 0.2072 0.3923 0.195 Uiso 1 1 d R .
C11 C 0.17432(18) 0.4143(2) 0.0212(2) 0.0432(9) Uani 1 1 d . .
H11A H 0.2054 0.3986 -0.0198 0.052 Uiso 1 1 calc R .
C12 C 0.1669(2) 0.4965(2) 0.0105(3) 0.0617(12) Uani 1 1 d . .
H12A H 0.2094 0.5200 0.0198 0.074 Uiso 1 1 calc R .
H12B H 0.1355 0.5152 0.0488 0.074 Uiso 1 1 calc R .
C13 C 0.1427(2) 0.5149(3) -0.0730(3) 0.0795(16) Uani 1 1 d . .
H13A H 0.1366 0.5673 -0.0775 0.095 Uiso 1 1 calc R .
H13B H 0.1762 0.5004 -0.1109 0.095 Uiso 1 1 calc R .
C14 C 0.0788(3) 0.4775(3) -0.0922(3) 0.0800(16) Uani 1 1 d . .
H14A H 0.0667 0.4881 -0.1463 0.096 Uiso 1 1 calc R .
H14B H 0.0440 0.4960 -0.0582 0.096 Uiso 1 1 calc R .
C15 C 0.0849(2) 0.3949(3) -0.0813(3) 0.0700(13) Uani 1 1 d . .
H15A H 0.0420 0.3723 -0.0906 0.084 Uiso 1 1 calc R .
H15B H 0.1160 0.3755 -0.1196 0.084 Uiso 1 1 calc R .
C16 C 0.10868(19) 0.3764(2) 0.0019(2) 0.0497(10) Uani 1 1 d . .
H16A H 0.0752 0.3913 0.0398 0.060 Uiso 1 1 calc R .
H16B H 0.1144 0.3240 0.0065 0.060 Uiso 1 1 calc R .
C21 C 0.17377(17) 0.4443(2) 0.1914(2) 0.0395(8) Uani 1 1 d . .
H21A H 0.1837 0.4943 0.1748 0.047 Uiso 1 1 calc R .
C22 C 0.09862(18) 0.4409(2) 0.1990(2) 0.0487(10) Uani 1 1 d . .
H22A H 0.0857 0.3935 0.2194 0.058 Uiso 1 1 calc R .
H22B H 0.0785 0.4469 0.1475 0.058 Uiso 1 1 calc R .
C23 C 0.0737(2) 0.5008(3) 0.2546(3) 0.0606(12) Uani 1 1 d . .
H23A H 0.0829 0.5481 0.2315 0.073 Uiso 1 1 calc R .
H23B H 0.0260 0.4964 0.2607 0.073 Uiso 1 1 calc R .
C24 C 0.1061(2) 0.4961(3) 0.3339(3) 0.0689(13) Uani 1 1 d . .
H24A H 0.0914 0.4520 0.3602 0.083 Uiso 1 1 calc R .
H24B H 0.0921 0.5374 0.3656 0.083 Uiso 1 1 calc R .
C25 C 0.1810(2) 0.4957(3) 0.3282(3) 0.0613(12) Uani 1 1 d . .
H25A H 0.1997 0.4883 0.3803 0.074 Uiso 1 1 calc R .
H25B H 0.1961 0.5426 0.3090 0.074 Uiso 1 1 calc R .
C26 C 0.20587(19) 0.4359(2) 0.2733(2) 0.0460(9) Uani 1 1 d . .
H26A H 0.1949 0.3885 0.2950 0.055 Uiso 1 1 calc R .
H26B H 0.2538 0.4390 0.2685 0.055 Uiso 1 1 calc R .
C31 C 0.29917(16) 0.4204(2) 0.1146(2) 0.0399(9) Uani 1 1 d . .
H31A H 0.3218 0.3937 0.1568 0.048 Uiso 1 1 calc R .
C32 C 0.33716(18) 0.3997(2) 0.0394(2) 0.0471(10) Uani 1 1 d . .
H32A H 0.3298 0.3486 0.0274 0.057 Uiso 1 1 calc R .
H32B H 0.3209 0.4284 -0.0046 0.057 Uiso 1 1 calc R .
C33 C 0.41111(19) 0.4134(3) 0.0505(3) 0.0585(11) Uani 1 1 d . .
H33A H 0.4342 0.4021 0.0018 0.070 Uiso 1 1 calc R .
H33B H 0.4279 0.3812 0.0912 0.070 Uiso 1 1 calc R .
C34 C 0.4256(2) 0.4922(3) 0.0733(3) 0.0633(13) Uani 1 1 d . .
H34A H 0.4725 0.4975 0.0850 0.076 Uiso 1 1 calc R .
H34B H 0.4150 0.5240 0.0294 0.076 Uiso 1 1 calc R .
C35 C 0.3854(2) 0.5147(3) 0.1444(3) 0.0644(13) Uani 1 1 d . .
H35A H 0.3926 0.5662 0.1545 0.077 Uiso 1 1 calc R .
H35B H 0.4009 0.4878 0.1900 0.077 Uiso 1 1 calc R .
C36 C 0.3116(2) 0.5012(2) 0.1337(3) 0.0543(11) Uani 1 1 d . .
H36A H 0.2948 0.5313 0.0912 0.065 Uiso 1 1 calc R .
H36B H 0.2881 0.5143 0.1815 0.065 Uiso 1 1 calc R .
C1S C 0.0847(15) 0.7500 0.1493(12) 0.24(2) Uani 0.50 2 d SPD .
H1SA H 0.0399 0.7500 0.1284 0.284 Uiso 0.50 2 calc SPR .
H1SB H 0.0824 0.7500 0.2064 0.284 Uiso 0.50 2 calc SPR .
Cl1S Cl 0.1293(3) 0.6732(2) 0.1149(3) 0.172(2) Uani 0.50 1 d PD .
C2S C 0.2948(11) 0.7500 0.2858(9) 0.114(7) Uani 0.50 2 d SPD .
H2SA H 0.3368 0.7500 0.3137 0.137 Uiso 0.50 2 calc SPR .
H2SB H 0.2600 0.7500 0.3253 0.137 Uiso 0.50 2 calc SPR .
Cl2S Cl 0.2897(3) 0.6744(2) 0.2378(4) 0.196(3) Uani 0.50 1 d PD .
Cl3S Cl 0.6131(6) 0.6914(4) 0.1529(4) 0.156(4) Uani 0.25 1 d PD .
C3S C 0.5846(8) 0.7500 0.0874(9) 0.114(7) Uani 0.25 2 d SPD 1
H3SA H 0.6025 0.7366 0.0370 0.137 Uiso 0.13 1 d PR 1
H3SB H 0.5995 0.7985 0.0991 0.137 Uiso 0.13 1 d PR 1
Cl4S Cl 0.5035(7) 0.7500 0.0852(12) 0.232(14) Uani 0.25 2 d SPD 1
C3A C 0.5846(8) 0.7500 0.0874(9) 0.114(7) Uani 0.25 2 d SP 2
H3AA H 0.5686 0.7227 0.0459 0.137 Uiso 0.13 1 d PR 2
H3AB H 0.6185 0.7823 0.0734 0.137 Uiso 0.13 1 d PR 2
Cl4A Cl 0.5235(9) 0.8014(10) 0.1245(14) 0.190(13) Uani 0.13 1 d PD 2

loop_
_atom_site_aniso_label
_atom_site_aniso_U_11
_atom_site_aniso_U_22
_atom_site_aniso_U_33
_atom_site_aniso_U_23
_atom_site_aniso_U_13
_atom_site_aniso_U_12
Os1 0.02694(11) 0.03480(12) 0.02759(11) 0.000 -0.00031(8) 0.000
Cl1 0.0489(7) 0.0533(8) 0.0318(6) 0.000 0.0029(6) 0.000
Cl2 0.0300(7) 0.0410(7) 0.0473(7) 0.000 -0.0027(5) 0.000
P1 0.0302(5) 0.0360(5) 0.0362(5) 0.0040(4) -0.0004(4) 0.0008(4)
C1 0.037(3) 0.036(3) 0.030(2) 0.000 -0.004(2) 0.000
C2 0.030(3) 0.036(3) 0.039(3) 0.000 0.001(2) 0.000
C3 0.037(3) 0.035(3) 0.040(3) 0.000 0.006(2) 0.000
C4 0.040(3) 0.036(3) 0.029(2) 0.000 0.000(2) 0.000
C5 0.036(3) 0.032(3) 0.030(2) 0.000 -0.001(2) 0.000
C6 0.042(3) 0.093(5) 0.047(3) 0.000 0.011(3) 0.000
Si1 0.0292(8) 0.0499(9) 0.0466(9) 0.000 0.0000(6) 0.000
Si2 0.0526(9) 0.0537(10) 0.0317(8) 0.000 -0.0017(7) 0.000
C7 0.042(2) 0.050(3) 0.073(3) 0.009(2) -0.001(2) 0.0031(19)
C8 0.037(3) 0.107(6) 0.062(4) 0.000 -0.006(3) 0.000
C9 0.150(6) 0.084(4) 0.046(3) -0.017(3) -0.014(3) 0.006(4)
C10 0.062(5) 0.285(15) 0.044(4) 0.000 -0.019(4) 0.000
C11 0.039(2) 0.053(2) 0.038(2) 0.0097(17) -0.0010(16) 0.0077(18)
C12 0.058(3) 0.059(3) 0.068(3) 0.025(2) -0.010(2) 0.000(2)
C13 0.068(3) 0.087(4) 0.083(4) 0.044(3) -0.020(3) -0.006(3)
C14 0.074(3) 0.094(4) 0.072(3) 0.036(3) -0.021(3) 0.010(3)
C15 0.058(3) 0.095(4) 0.056(3) 0.013(3) -0.019(2) 0.001(3)
C16 0.045(2) 0.059(3) 0.045(2) 0.0090(19) -0.0071(18) 0.0010(19)
C21 0.039(2) 0.036(2) 0.044(2) -0.0009(16) 0.0019(16) 0.0034(17)
C22 0.042(2) 0.052(2) 0.052(2) -0.0032(19) 0.0038(18) -0.0009(19)
C23 0.047(2) 0.067(3) 0.067(3) -0.013(2) 0.013(2) 0.013(2)
C24 0.061(3) 0.087(4) 0.058(3) -0.022(3) 0.010(2) 0.007(3)
C25 0.064(3) 0.067(3) 0.053(3) -0.016(2) -0.001(2) 0.003(2)
C26 0.047(2) 0.046(2) 0.045(2) -0.0041(18) -0.0013(18) 0.0005(18)
C31 0.033(2) 0.043(2) 0.044(2) 0.0095(16) -0.0024(15) -0.0020(16)
C32 0.039(2) 0.054(3) 0.047(2) 0.0137(19) 0.0057(17) -0.0014(18)
C33 0.040(2) 0.075(3) 0.060(3) 0.014(2) 0.007(2) -0.003(2)
C34 0.039(2) 0.073(3) 0.078(3) 0.018(3) -0.001(2) -0.010(2)
C35 0.050(3) 0.058(3) 0.086(3) 0.006(2) -0.008(2) -0.015(2)
C36 0.042(2) 0.045(2) 0.076(3) 0.007(2) -0.001(2) -0.0084(19)
C1S 0.45(6) 0.19(3) 0.073(14) 0.000 -0.08(2) 0.000
Cl1S 0.263(7) 0.089(3) 0.164(4) 0.026(3) -0.010(4) 0.015(3)
C2S 0.21(2) 0.076(12) 0.058(10) 0.000 0.020(11) 0.000
Cl2S 0.286(7) 0.079(3) 0.222(6) -0.045(3) -0.081(5) 0.022(3)
Cl3S 0.286(13) 0.096(5) 0.085(4) 0.001(4) 0.021(6) 0.037(7)
C3S 0.16(2) 0.074(11) 0.106(14) 0.000 0.070(14) 0.000
Cl4S 0.108(13) 0.43(4) 0.162(14) 0.000 -0.044(11) 0.000
C3A 0.16(2) 0.074(11) 0.106(14) 0.000 0.070(14) 0.000
Cl4A 0.122(16) 0.18(2) 0.27(3) 0.16(2) 0.031(17) -0.024(14)

loop_
_atom_type_symbol
_atom_type_description
_atom_type_scat_dispersion_real
_atom_type_scat_dispersion_imag
_atom_type_scat_source
C C 0.0033 0.0016 'International Tables Vol C Tables 4.2.6.8 and 6.1.1.4'
H H 0.0000 0.0000 'International Tables Vol C Tables 4.2.6.8 and 6.1.1.4'
Si Si 0.0817 0.0704 'International Tables Vol C Tables 4.2.6.8 and 6.1.1.4'
P P 0.1023 0.0942 'International Tables Vol C Tables 4.2.6.8 and 6.1.1.4'
Cl Cl 0.1484 0.1585 'International Tables Vol C Tables 4.2.6.8 and 6.1.1.4'
Os Os -1.2165 7.6030 'International Tables Vol C Tables 4.2.6.8 and 6.1.1.4'

loop_
_geom_angle_atom_site_label_1
_geom_angle_atom_site_label_2
_geom_angle_atom_site_label_3
_geom_angle
_geom_angle_site_symmetry_1
_geom_angle_site_symmetry_3
C1 Os1 C5 78.1(2) . .
C1 Os1 Cl2 160.91(15) . .
C5 Os1 Cl2 82.77(14) . .
C1 Os1 P1 93.54(3) . 7_565
C5 Os1 P1 96.41(2) . 7_565
Cl2 Os1 P1 88.55(2) . 7_565
C1 Os1 P1 93.54(3) . .
C5 Os1 P1 96.41(2) . .
Cl2 Os1 P1 88.55(2) . .
P1 Os1 P1 166.39(4) 7_565 .
C1 Os1 Cl1 113.36(15) . .
C5 Os1 Cl1 168.50(14) . .
Cl2 Os1 Cl1 85.73(4) . .
P1 Os1 Cl1 83.26(2) 7_565 .
P1 Os1 Cl1 83.26(2) . .
C21 P1 C11 104.75(17) . .
C21 P1 C31 101.18(17) . .
C11 P1 C31 105.79(17) . .
C21 P1 Os1 119.44(12) . .
C11 P1 Os1 111.63(13) . .
C31 P1 Os1 112.71(13) . .
C2 C1 Os1 153.0(4) . .
C1 C2 C3 112.0(4) . .
C1 C2 Si1 122.9(4) . .
C3 C2 Si1 125.1(4) . .
C2 C3 C4 122.7(4) . .
C2 C3 C6 119.0(5) . .
C4 C3 C6 118.4(5) . .
C5 C4 C3 120.3(4) . .
C5 C4 Si2 116.8(4) . .
C3 C4 Si2 123.0(4) . .
C4 C5 Os1 133.9(4) . .
C7 Si1 C7 112.5(3) 7_565 .
C7 Si1 C8 107.49(17) 7_565 .
C7 Si1 C8 107.49(17) . .
C7 Si1 C2 109.47(15) 7_565 .
C7 Si1 C2 109.47(15) . .
C8 Si1 C2 110.4(2) . .
C9 Si2 C9 106.6(4) . 7_565
C9 Si2 C10 106.2(2) . .
C9 Si2 C10 106.2(2) 7_565 .
C9 Si2 C4 114.12(19) . .
C9 Si2 C4 114.12(19) 7_565 .
C10 Si2 C4 108.9(3) . .
C12 C11 C16 109.8(3) . .
C12 C11 P1 115.5(3) . .
C16 C11 P1 114.0(3) . .
C11 C12 C13 111.0(4) . .
C14 C13 C12 112.0(4) . .
C13 C14 C15 111.1(4) . .
C16 C15 C14 110.8(4) . .
C11 C16 C15 111.6(3) . .
C22 C21 C26 109.7(3) . .
C22 C21 P1 116.8(3) . .
C26 C21 P1 112.9(2) . .
C21 C22 C23 110.4(3) . .
C24 C23 C22 111.6(4) . .
C23 C24 C25 112.2(4) . .
C24 C25 C26 111.8(4) . .
C25 C26 C21 110.0(3) . .
C36 C31 C32 109.4(3) . .
C36 C31 P1 119.1(3) . .
C32 C31 P1 113.0(3) . .
C33 C32 C31 110.1(3) . .
C32 C33 C34 112.0(4) . .
C35 C34 C33 111.1(4) . .
C34 C35 C36 112.6(4) . .
C35 C36 C31 110.0(4) . .
Cl1S C1S Cl1S 105.5(14) 7_575 .
Cl2S C2S Cl2S 118.7(11) . 7_575
C3S Cl3S Cl4A 56.3(8) . 7_575
C3S Cl3S Cl3S 49.3(5) . 7_575
Cl4A Cl3S Cl3S 86.0(6) 7_575 7_575
Cl4S C3S Cl3S 111.3(9) . 7_575
Cl4S C3S Cl3S 111.3(9) . .
Cl3S C3S Cl3S 81.3(10) 7_575 .
Cl3S Cl4A Cl4A 94.0(6) 7_575 7_575

loop_
_geom_bond_atom_site_label_1
_geom_bond_atom_site_label_2
_geom_bond_distance
_geom_bond_site_symmetry_2
Os1 C1 1.767(5) .
Os1 C5 2.009(5) .
Os1 Cl2 2.4879(12) .
Os1 P1 2.4886(10) 7_565
Os1 P1 2.4886(10) .
Os1 Cl1 2.4924(13) .
P1 C21 1.852(4) .
P1 C11 1.860(4) .
P1 C31 1.870(3) .
C1 C2 1.381(7) .
C2 C3 1.412(7) .
C2 Si1 1.889(5) .
C3 C4 1.447(7) .
C3 C6 1.510(7) .
C4 C5 1.392(6) .
C4 Si2 1.900(5) .
Si1 C7 1.864(4) 7_565
Si1 C7 1.864(4) .
Si1 C8 1.867(6) .
Si2 C9 1.857(5) .
Si2 C9 1.857(5) 7_565
Si2 C10 1.862(7) .
C11 C12 1.526(6) .
C11 C16 1.529(5) .
C12 C13 1.537(6) .
C13 C14 1.494(6) .
C14 C15 1.531(7) .
C15 C16 1.530(5) .
C21 C22 1.521(5) .
C21 C26 1.540(5) .
C22 C23 1.533(5) .
C23 C24 1.498(6) .
C24 C25 1.513(6) .
C25 C26 1.523(6) .
C31 C36 1.536(6) .
C31 C32 1.537(5) .
C32 C33 1.523(5) .
C33 C34 1.524(6) .
C34 C35 1.509(6) .
C35 C36 1.519(6) .
C1S Cl1S 1.770(16) 7_575
C1S Cl1S 1.770(16) .
C2S Cl2S 1.611(9) .
C2S Cl2S 1.611(9) 7_575
Cl3S C3S 1.648(13) .
Cl3S Cl4A 1.87(2) 7_575
Cl3S Cl3S 2.148(16) 7_575
C3S Cl4S 1.635(16) .
C3S Cl3S 1.648(13) 7_575
Cl4A Cl3S 1.87(2) 7_575
Cl4A Cl4A 1.88(4) 7_575
